data_4134889
loop_
_publ_author_name
'Koshino, Kota'
'Kinjo, Rei'

_publ_section_title
;
 Construction of \s-aromatic AlB2 ring via A Borane Coupling with A
 Dicoordinate Cyclic (Alkyl)(Amino)Aluminyl Anion.
;
_journal_name_full 'Journal of the American Chemical Society'
_journal_paper_doi 10.1021/jacs.0c03179
_journal_year 2020
_chemical_formula_sum 'C35 H67 Al K N O8 Si2'
_chemical_formula_weight 752.15
_space_group_crystal_system monoclinic
_space_group_IT_number 14
_space_group_name_Hall '-P 2yn'
_space_group_name_H-M_alt 'P 1 21/n 1'
_atom_sites_solution_hydrogens geom
_atom_sites_solution_primary dual
_cell_angle_alpha 90
_cell_angle_beta 98.587(2)
_cell_angle_gamma 90
_cell_formula_units_Z 4
_cell_length_a 11.3793(6)
_cell_length_b 13.5186(5)
_cell_length_c 27.8039(14)
_cell_measurement_reflns_used 4119
_cell_measurement_temperature 100.(2)
_cell_measurement_theta_max 21.5554
_cell_measurement_theta_min 2.5488
_cell_volume 4229.2(3)
_computing_cell_refinement 'SAINT V8.38A (Bruker AXS Inc., 2017)'
_computing_data_collection 'Bruker Instrument Service v2012.12.0.3'
_computing_data_reduction 'SAINT V8.38A (Bruker AXS Inc., 2017)'
_computing_molecular_graphics 'XP (Bruker AXS Inc., 2016)'
_computing_publication_material 'APEX3 (Bruker AXS Inc., 2016)'
_computing_structure_refinement 'SHELXL-2017/1 (Sheldrick, 2017)'
_computing_structure_solution 'SHELXT 2014/5 (Sheldrick, 2014)'
_diffrn_ambient_temperature 100.(2)
_diffrn_detector_area_resol_mean 8.3333
_diffrn_measured_fraction_theta_full 0.960
_diffrn_measured_fraction_theta_max 0.960
_diffrn_measurement_device_type 'CCD area detector'
_diffrn_measurement_method 'phi and omega scans'
_diffrn_radiation_monochromator graphite
_diffrn_radiation_type MoK\a
_diffrn_radiation_wavelength 0.71073
_diffrn_reflns_av_R_equivalents 0.0918
_diffrn_reflns_av_unetI/netI 0.1039
_diffrn_reflns_limit_h_max 14
_diffrn_reflns_limit_h_min -14
_diffrn_reflns_limit_k_max 13
_diffrn_reflns_limit_k_min -15
_diffrn_reflns_limit_l_max 35
_diffrn_reflns_limit_l_min -35
_diffrn_reflns_number 35653
_diffrn_reflns_theta_full 27.12
_diffrn_reflns_theta_max 27.12
_diffrn_reflns_theta_min 1.48
_diffrn_source 'fine-focus sealed tube'
_diffrn_source_type 'Bruker X8 Apex'
_exptl_absorpt_coefficient_mu 0.248
_exptl_absorpt_correction_T_max 0.99
_exptl_absorpt_correction_T_min 0.91
_exptl_absorpt_correction_type multi-scan
_exptl_absorpt_process_details
;
SADABS-2016/2 - Bruker AXS area detector scaling and absorption correction
;
_exptl_crystal_colour yellow
_exptl_crystal_density_diffrn 1.181
_exptl_crystal_density_method 'not measured'
_exptl_crystal_description plate
_exptl_crystal_F_000 1632
_exptl_crystal_size_max 0.500
_exptl_crystal_size_mid 0.150
_exptl_crystal_size_min 0.050
_refine_diff_density_max 0.611
_refine_diff_density_min -0.524
_refine_ls_extinction_method none
_refine_ls_goodness_of_fit_ref 1.004
_refine_ls_hydrogen_treatment constr
_refine_ls_matrix_type full
_refine_ls_number_parameters 656
_refine_ls_number_reflns 8985
_refine_ls_number_restraints 666
_refine_ls_restrained_S_all 1.002
_refine_ls_R_factor_all 0.1381
_refine_ls_R_factor_gt 0.0580
_refine_ls_shift/su_max 0.000
_refine_ls_shift/su_mean 0.000
_refine_ls_structure_factor_coef Fsqd
_refine_ls_weighting_details 'w=1/[\s^2^(Fo^2^)+(0.0415P)^2^+2.4930P] where P=(Fo^2^+2Fc^2^)/3'
_refine_ls_weighting_scheme calc
_refine_ls_wR_factor_gt 0.1056
_refine_ls_wR_factor_ref 0.1331
_reflns_number_gt 4903
_reflns_number_total 8985
_reflns_threshold_expression 'I > 2\s(I)'
_cod_data_source_file ja0c03179_si_004.cif
_cod_data_source_block rei1404_kota
_cod_depositor_comments
;
The following automatic conversions were performed:

data item '_exptl_absorpt_correction_type' value 'Multi-Scan' was
changed to 'multi-scan' in accordance with the
/home/data/users/saulius/crontab/automatic-downloads/rss-feeds/ACS/lib/dictionaries/cif_core.dic
dictionary named 'cif_core.dic' version 2.4.2 last updated on
2011-04-26.

Automatic conversion script
Id: cif_fix_values 7556 2019-12-06 15:28:31Z antanas 
;
_cod_database_code 4134889

loop_
_space_group_symop_operation_xyz
'x, y, z'
'-x+1/2, y+1/2, -z+1/2'
'-x, -y, -z'
'x-1/2, -y-1/2, z-1/2'

loop_
_atom_site_type_symbol
_atom_site_label
_atom_site_fract_x
_atom_site_fract_y
_atom_site_fract_z
_atom_site_U_iso_or_equiv
_atom_site_adp_type
_atom_site_calc_flag
_atom_site_refinement_flags_adp
_atom_site_refinement_flags_occupancy
_atom_site_refinement_flags_posn
_atom_site_occupancy
_atom_site_disorder_assembly
_atom_site_disorder_group
C C20A 0.3093(9) 0.4305(8) 0.4357(4) 0.038(2) Uani d U P . 0.538(4) A 1
H H20A 0.285505 0.474757 0.460881 0.046 Uiso calc U P R 0.538(4) A 1
H H20B 0.391348 0.448198 0.431125 0.046 Uiso calc U P R 0.538(4) A 1
C C21A 0.3074(6) 0.3176(6) 0.4542(2) 0.0466(17) Uani d U P . 0.538(4) A 1
H H21A 0.36226 0.309066 0.485062 0.056 Uiso calc U P R 0.538(4) A 1
H H21B 0.226307 0.298662 0.459566 0.056 Uiso calc U P R 0.538(4) A 1
C C22A 0.3085(15) 0.1590(13) 0.4249(5) 0.038(3) Uani d U P . 0.538(4) A 1
H H22A 0.316019 0.14545 0.460199 0.045 Uiso calc U P R 0.538(4) A 1
H H22B 0.362278 0.113384 0.410832 0.045 Uiso calc U P R 0.538(4) A 1
C C23A 0.1779(8) 0.1395(5) 0.4008(3) 0.0419(18) Uani d U P . 0.538(4) A 1
H H23A 0.158846 0.068574 0.404082 0.05 Uiso calc U P R 0.538(4) A 1
H H23B 0.123068 0.178528 0.417807 0.05 Uiso calc U P R 0.538(4) A 1
C C24A 0.0412(9) 0.1793(10) 0.3319(4) 0.032(2) Uani d U P . 0.538(4) A 1
H H24A -0.007394 0.125044 0.342518 0.038 Uiso calc U P R 0.538(4) A 1
H H24B 0.034872 0.175754 0.296034 0.038 Uiso calc U P R 0.538(4) A 1
C C25A -0.0091(7) 0.2776(6) 0.3457(3) 0.0414(18) Uani d U P . 0.538(4) A 1
H H25A -0.093455 0.28324 0.33086 0.05 Uiso calc U P R 0.538(4) A 1
H H25B -0.004827 0.281736 0.381501 0.05 Uiso calc U P R 0.538(4) A 1
C C26A 0.0358(12) 0.4460(12) 0.3490(6) 0.043(3) Uani d U P . 0.538(4) A 1
H H26A -0.048855 0.453414 0.352767 0.052 Uiso calc U P R 0.538(4) A 1
H H26B 0.055889 0.498274 0.326624 0.052 Uiso calc U P R 0.538(4) A 1
C C27A 0.1181(8) 0.4573(5) 0.4010(3) 0.0516(18) Uani d U P . 0.538(4) A 1
H H27A 0.107135 0.523375 0.415027 0.062 Uiso calc U P R 0.538(4) A 1
H H27B 0.097206 0.406315 0.423884 0.062 Uiso calc U P R 0.538(4) A 1
C C28A 0.3987(8) 0.4626(9) 0.2362(4) 0.030(2) Uani d U P . 0.538(4) A 1
H H28A 0.395545 0.519873 0.258176 0.036 Uiso calc U P R 0.538(4) A 1
H H28B 0.400931 0.488574 0.203063 0.036 Uiso calc U P R 0.538(4) A 1
C C29A 0.5124(5) 0.4044(4) 0.2527(2) 0.0244(13) Uani d U P . 0.538(4) A 1
H H29A 0.51864 0.348642 0.230157 0.029 Uiso calc U P R 0.538(4) A 1
H H29B 0.582418 0.447731 0.252615 0.029 Uiso calc U P R 0.538(4) A 1
C C30A 0.5907(9) 0.2931(6) 0.3149(4) 0.025(2) Uani d U P . 0.538(4) A 1
H H30A 0.597374 0.284055 0.350553 0.03 Uiso calc U P R 0.538(4) A 1
H H30B 0.669489 0.31405 0.307619 0.03 Uiso calc U P R 0.538(4) A 1
C C31A 0.5584(6) 0.1946(5) 0.2901(2) 0.0264(14) Uani d U P . 0.538(4) A 1
H H31A 0.551392 0.201717 0.254394 0.032 Uiso calc U P R 0.538(4) A 1
H H31B 0.620388 0.144637 0.300962 0.032 Uiso calc U P R 0.538(4) A 1
C C32A 0.3863(11) 0.0889(12) 0.2729(4) 0.030(2) Uani d U P . 0.538(4) A 1
H H32A 0.32834 0.054466 0.290314 0.035 Uiso calc U P R 0.538(4) A 1
H H32B 0.44475 0.039642 0.264949 0.035 Uiso calc U P R 0.538(4) A 1
C C33A 0.3215(6) 0.1349(5) 0.2260(2) 0.0296(14) Uani d U P . 0.538(4) A 1
H H33A 0.379075 0.169837 0.208628 0.035 Uiso calc U P R 0.538(4) A 1
H H33B 0.282641 0.082424 0.204416 0.035 Uiso calc U P R 0.538(4) A 1
C C34A 0.1878(10) 0.2634(7) 0.1989(5) 0.031(2) Uani d U P . 0.538(4) A 1
H H34A 0.109924 0.290119 0.204448 0.038 Uiso calc U P R 0.538(4) A 1
H H34B 0.174565 0.222634 0.169008 0.038 Uiso calc U P R 0.538(4) A 1
C C35A 0.2704(6) 0.3493(5) 0.1914(2) 0.0292(14) Uani d U P . 0.538(4) A 1
H H35A 0.344995 0.323262 0.181926 0.035 Uiso calc U P R 0.538(4) A 1
H H35B 0.23189 0.392282 0.164784 0.035 Uiso calc U P R 0.538(4) A 1
O O1A 0.2349(6) 0.4452(4) 0.3929(3) 0.0449(15) Uani d U P . 0.538(4) A 1
O O2A 0.3438(5) 0.2598(5) 0.4175(2) 0.0397(13) Uani d U P . 0.538(4) A 1
O O3A 0.1619(5) 0.1647(3) 0.35273(18) 0.0345(12) Uani d U P . 0.538(4) A 1
O O4A 0.0550(4) 0.3521(5) 0.32966(17) 0.0414(13) Uani d U P . 0.538(4) A 1
O O5A 0.2971(6) 0.4065(4) 0.2359(2) 0.0317(15) Uani d U P . 0.538(4) A 1
O O6A 0.5095(6) 0.3674(5) 0.3008(2) 0.0279(14) Uani d U P . 0.538(4) A 1
O O7A 0.4463(4) 0.1647(4) 0.30369(19) 0.0247(12) Uani d U P . 0.538(4) A 1
O O8A 0.2334(5) 0.2036(4) 0.2382(2) 0.0326(13) Uani d U P . 0.538(4) A 1
C C20B 0.2124(12) 0.4536(8) 0.4186(4) 0.061(3) Uani d U P . 0.462(4) A 2
H H20C 0.155993 0.414172 0.434647 0.073 Uiso calc U P R 0.462(4) A 2
H H20D 0.209578 0.522935 0.429775 0.073 Uiso calc U P R 0.462(4) A 2
C C21B 0.3449(11) 0.4103(12) 0.4328(6) 0.061(3) Uani d U P . 0.462(4) A 2
H H21C 0.401856 0.453908 0.419339 0.073 Uiso calc U P R 0.462(4) A 2
H H21D 0.366418 0.409219 0.468593 0.073 Uiso calc U P R 0.462(4) A 2
C C22B 0.3117(7) 0.2435(7) 0.4459(3) 0.0415(19) Uani d U P . 0.462(4) A 2
H H22C 0.235149 0.263007 0.456007 0.05 Uiso calc U P R 0.462(4) A 2
H H22D 0.370699 0.233632 0.475489 0.05 Uiso calc U P R 0.462(4) A 2
C C23B 0.2961(19) 0.1463(14) 0.4156(6) 0.041(3) Uani d U P . 0.462(4) A 2
H H23C 0.373224 0.12862 0.405499 0.05 Uiso calc U P R 0.462(4) A 2
H H23D 0.273791 0.092281 0.436515 0.05 Uiso calc U P R 0.462(4) A 2
C C24B 0.0918(6) 0.1487(5) 0.3842(3) 0.0342(17) Uani d U P . 0.462(4) A 2
H H24C 0.080998 0.188074 0.413271 0.041 Uiso calc U P R 0.462(4) A 2
H H24D 0.069467 0.079405 0.38996 0.041 Uiso calc U P R 0.462(4) A 2
C C25B 0.0127(12) 0.1888(12) 0.3404(5) 0.041(3) Uani d U P . 0.462(4) A 2
H H25C 0.016973 0.145089 0.312165 0.049 Uiso calc U P R 0.462(4) A 2
H H25D -0.07061 0.189675 0.346748 0.049 Uiso calc U P R 0.462(4) A 2
C C26B -0.0040(7) 0.3589(6) 0.3578(3) 0.0375(18) Uani d U P . 0.462(4) A 2
H H26C 0.001681 0.336714 0.392025 0.045 Uiso calc U P R 0.462(4) A 2
H H26D -0.088929 0.368812 0.344699 0.045 Uiso calc U P R 0.462(4) A 2
C C27B 0.0647(15) 0.4566(14) 0.3554(7) 0.047(3) Uani d U P . 0.462(4) A 2
H H27C 0.045989 0.483686 0.322026 0.056 Uiso calc U P R 0.462(4) A 2
H H27D 0.035998 0.504791 0.377796 0.056 Uiso calc U P R 0.462(4) A 2
C C28B 0.3545(7) 0.4105(6) 0.2073(3) 0.0399(19) Uani d U P . 0.462(4) A 2
H H28C 0.323804 0.458958 0.181779 0.048 Uiso calc U P R 0.462(4) A 2
H H28D 0.399067 0.358899 0.192247 0.048 Uiso calc U P R 0.462(4) A 2
C C29B 0.4371(10) 0.4623(10) 0.2480(4) 0.031(2) Uani d U P . 0.462(4) A 2
H H29C 0.504415 0.492216 0.234324 0.037 Uiso calc U P R 0.462(4) A 2
H H29D 0.393142 0.516351 0.261434 0.037 Uiso calc U P R 0.462(4) A 2
C C30B 0.5766(6) 0.3392(5) 0.2746(3) 0.0342(17) Uani d U P . 0.462(4) A 2
H H30C 0.648735 0.380655 0.275832 0.041 Uiso calc U P R 0.462(4) A 2
H H30D 0.556924 0.311779 0.241339 0.041 Uiso calc U P R 0.462(4) A 2
C C31B 0.5989(12) 0.2560(8) 0.3112(5) 0.030(2) Uani d U P . 0.462(4) A 2
H H31C 0.667556 0.216401 0.304291 0.036 Uiso calc U P R 0.462(4) A 2
H H31D 0.619497 0.284505 0.344233 0.036 Uiso calc U P R 0.462(4) A 2
C C32B 0.4871(7) 0.1261(5) 0.2716(3) 0.0412(19) Uani d U P . 0.462(4) A 2
H H32C 0.540873 0.068903 0.279484 0.049 Uiso calc U P R 0.462(4) A 2
H H32D 0.506816 0.158611 0.241925 0.049 Uiso calc U P R 0.462(4) A 2
C C33B 0.3589(12) 0.0932(15) 0.2643(6) 0.040(3) Uani d U P . 0.462(4) A 2
H H33C 0.349816 0.040347 0.239317 0.048 Uiso calc U P R 0.462(4) A 2
H H33D 0.342683 0.063 0.295034 0.048 Uiso calc U P R 0.462(4) A 2
C C34B 0.2668(7) 0.1924(6) 0.2025(3) 0.0447(19) Uani d U P . 0.462(4) A 2
H H34C 0.222019 0.14335 0.180571 0.054 Uiso calc U P R 0.462(4) A 2
H H34D 0.347792 0.198682 0.193888 0.054 Uiso calc U P R 0.462(4) A 2
C C35B 0.2018(14) 0.2950(9) 0.1980(7) 0.040(3) Uani d U P . 0.462(4) A 2
H H35C 0.191646 0.316356 0.163563 0.049 Uiso calc U P R 0.462(4) A 2
H H35D 0.121672 0.286803 0.207211 0.049 Uiso calc U P R 0.462(4) A 2
O O1B 0.1796(7) 0.4489(4) 0.3664(3) 0.0466(17) Uani d U P . 0.462(4) A 2
O O2B 0.3522(5) 0.3200(6) 0.4155(2) 0.0441(17) Uani d U P . 0.462(4) A 2
O O3B 0.2156(6) 0.1528(4) 0.3768(3) 0.0346(14) Uani d U P . 0.462(4) A 2
O O4B 0.0472(5) 0.2853(5) 0.3294(2) 0.0325(14) Uani d U P . 0.462(4) A 2
O O5B 0.2606(6) 0.3676(5) 0.2262(3) 0.0362(18) Uani d U P . 0.462(4) A 2
O O6B 0.4820(7) 0.3960(5) 0.2860(3) 0.0298(17) Uani d U P . 0.462(4) A 2
O O7B 0.4981(6) 0.1927(5) 0.3104(2) 0.0320(15) Uani d U P . 0.462(4) A 2
O O8B 0.2723(6) 0.1633(5) 0.2505(3) 0.0395(16) Uani d U P . 0.462(4) A 2
Al Al1 0.95404(7) 0.74786(6) 0.37720(3) 0.0208(2) Uani d . . . 1.0 . .
C C1 0.7776(2) 0.7623(2) 0.38947(10) 0.0229(6) Uani d . . . 1.0 . .
C C2 0.7912(3) 0.8026(2) 0.44072(10) 0.0264(7) Uani d . . . 1.0 . .
H H2 0.723574 0.818143 0.455602 0.032 Uiso calc U . R 1.0 . .
C C3 0.9008(3) 0.8156(2) 0.46438(10) 0.0244(7) Uani d . . . 1.0 . .
H H3 0.912063 0.84045 0.496704 0.029 Uiso calc U . R 1.0 . .
C C4 0.6607(3) 0.8159(3) 0.28412(12) 0.0608(12) Uani d . . . 1.0 . .
H H4A 0.729259 0.784436 0.272855 0.091 Uiso calc U . R 1.0 . .
H H4B 0.635315 0.872994 0.263435 0.091 Uiso calc U . R 1.0 . .
H H4C 0.595328 0.768245 0.282372 0.091 Uiso calc U . R 1.0 . .
C C5 0.8056(3) 0.9670(2) 0.34783(12) 0.0409(9) Uani d . . . 1.0 . .
H H5A 0.840977 0.983676 0.381169 0.061 Uiso calc U . R 1.0 . .
H H5B 0.760406 1.023835 0.333018 0.061 Uiso calc U . R 1.0 . .
H H5C 0.868662 0.950373 0.328775 0.061 Uiso calc U . R 1.0 . .
C C6 0.5649(3) 0.9078(3) 0.37012(11) 0.0391(8) Uani d . . . 1.0 . .
H H6A 0.511538 0.852738 0.37465 0.059 Uiso calc U . R 1.0 . .
H H6B 0.524567 0.953504 0.345702 0.059 Uiso calc U . R 1.0 . .
H H6C 0.586522 0.942783 0.401035 0.059 Uiso calc U . R 1.0 . .
C C7 0.5623(4) 0.6257(3) 0.4017(2) 0.1038(19) Uani d U . . 1.0 . .
H H7A 0.555571 0.661358 0.431811 0.156 Uiso calc U . R 1.0 . .
H H7B 0.541814 0.555957 0.405365 0.156 Uiso calc U . R 1.0 . .
H H7C 0.507731 0.65481 0.374777 0.156 Uiso calc U . R 1.0 . .
C C8 0.7217(4) 0.5710(3) 0.32820(17) 0.0892(16) Uani d U . . 1.0 . .
H H8A 0.661525 0.600599 0.303464 0.134 Uiso calc U . R 1.0 . .
H H8B 0.704321 0.500574 0.33153 0.134 Uiso calc U . R 1.0 . .
H H8C 0.800376 0.578637 0.318392 0.134 Uiso calc U . R 1.0 . .
C C9 0.8117(4) 0.5589(2) 0.43618(15) 0.0656(13) Uani d U . . 1.0 . .
H H9A 0.889072 0.545279 0.426156 0.098 Uiso calc U . R 1.0 . .
H H9B 0.770915 0.496312 0.440377 0.098 Uiso calc U . R 1.0 . .
H H9C 0.823285 0.595264 0.467008 0.098 Uiso calc U . R 1.0 . .
C C10 1.1166(3) 0.8005(2) 0.47184(10) 0.0231(7) Uani d . . . 1.0 . .
C C11 1.1399(3) 0.9054(2) 0.49317(12) 0.0356(8) Uani d U . . 1.0 . .
H H11A 1.13338 0.954284 0.466387 0.043 Uiso calc U . R 1.0 . .
H H11B 1.079309 0.92172 0.514014 0.043 Uiso calc U . R 1.0 . .
C C12 1.1295(3) 0.7266(2) 0.51420(10) 0.0287(7) Uani d U . . 1.0 . .
H H12A 1.068622 0.740673 0.535239 0.034 Uiso calc U . R 1.0 . .
H H12B 1.116014 0.658644 0.50123 0.034 Uiso calc U . R 1.0 . .
C C13 1.2130(3) 0.7782(2) 0.44079(11) 0.0345(8) Uani d U . . 1.0 . .
H H13A 1.207279 0.826229 0.413652 0.041 Uiso calc U . R 1.0 . .
H H13B 1.200319 0.71117 0.426666 0.041 Uiso calc U . R 1.0 . .
C C14 1.2645(3) 0.9115(2) 0.52335(13) 0.0471(10) Uani d U . . 1.0 . .
H H14 1.277932 0.979782 0.536873 0.057 Uiso calc U . R 1.0 . .
C C15 1.2739(3) 0.8373(2) 0.56511(12) 0.0493(10) Uani d U . . 1.0 . .
H H15A 1.213778 0.85267 0.586326 0.059 Uiso calc U . R 1.0 . .
H H15B 1.353605 0.841646 0.584928 0.059 Uiso calc U . R 1.0 . .
C C16 1.2536(3) 0.7330(2) 0.54451(12) 0.0398(9) Uani d U . . 1.0 . .
H H16 1.259832 0.684222 0.571821 0.048 Uiso calc U . R 1.0 . .
C C17 1.3466(3) 0.7098(2) 0.51244(13) 0.0469(10) Uani d U . . 1.0 . .
H H17A 1.334074 0.642002 0.49915 0.056 Uiso calc U . R 1.0 . .
H H17B 1.426786 0.712876 0.531883 0.056 Uiso calc U . R 1.0 . .
C C18 1.3377(3) 0.7841(2) 0.47085(13) 0.0444(9) Uani d U . . 1.0 . .
H H18 1.398921 0.768563 0.44964 0.053 Uiso calc U . R 1.0 . .
C C19 1.3579(3) 0.8881(3) 0.49142(14) 0.0558(11) Uani d U . . 1.0 . .
H H19A 1.438109 0.892764 0.510768 0.067 Uiso calc U . R 1.0 . .
H H19B 1.352878 0.936522 0.464488 0.067 Uiso calc U . R 1.0 . .
K K1 0.29095(7) 0.30997(5) 0.32126(2) 0.0382(2) Uani d . . . 1.0 . .
N N1 0.9988(2) 0.79287(15) 0.44188(7) 0.0196(5) Uani d . . . 1.0 . .
Si Si1 0.70348(7) 0.85825(6) 0.34887(3) 0.0285(2) Uani d . . . 1.0 . .
Si Si2 0.71923(9) 0.63512(7) 0.38825(4) 0.0521(3) Uani d U . . 1.0 . .

loop_
_atom_site_aniso_label
_atom_site_aniso_U_11
_atom_site_aniso_U_22
_atom_site_aniso_U_33
_atom_site_aniso_U_12
_atom_site_aniso_U_13
_atom_site_aniso_U_23
C20A 0.043(5) 0.037(4) 0.039(4) -0.017(3) 0.022(3) -0.023(3)
C21A 0.048(4) 0.058(4) 0.033(3) -0.005(3) 0.005(3) 0.000(3)
C22A 0.044(5) 0.038(5) 0.028(4) 0.005(4) -0.005(4) 0.005(4)
C23A 0.060(4) 0.028(3) 0.040(4) -0.005(3) 0.012(3) 0.010(3)
C24A 0.026(4) 0.035(4) 0.037(4) -0.016(3) 0.008(3) -0.009(3)
C25A 0.031(3) 0.052(5) 0.041(4) 0.000(3) 0.004(3) -0.002(3)
C26A 0.039(5) 0.035(5) 0.056(5) 0.011(4) 0.006(4) 0.006(4)
C27A 0.069(4) 0.033(3) 0.059(4) 0.009(3) 0.029(4) -0.002(3)
C28A 0.039(5) 0.023(4) 0.028(4) 0.008(4) 0.005(3) 0.002(3)
C29A 0.036(3) 0.021(3) 0.017(3) -0.005(3) 0.006(2) -0.001(2)
C30A 0.024(3) 0.029(4) 0.021(3) -0.008(4) 0.000(3) 0.002(4)
C31A 0.020(3) 0.026(3) 0.033(3) -0.001(3) 0.002(3) 0.002(3)
C32A 0.038(5) 0.021(4) 0.028(4) -0.002(4) -0.003(3) 0.010(3)
C33A 0.034(3) 0.027(3) 0.026(3) -0.012(3) 0.002(3) -0.003(3)
C34A 0.015(3) 0.041(5) 0.037(4) 0.000(4) 0.001(3) 0.007(4)
C35A 0.029(3) 0.036(3) 0.023(3) 0.012(3) 0.005(3) 0.014(3)
O1A 0.066(4) 0.026(3) 0.051(4) -0.007(2) 0.037(3) -0.002(3)
O2A 0.039(3) 0.050(3) 0.029(3) 0.001(3) 0.003(2) 0.002(3)
O3A 0.045(3) 0.028(2) 0.033(3) -0.008(2) 0.015(2) -0.005(2)
O4A 0.040(3) 0.044(3) 0.040(3) 0.011(3) 0.005(2) 0.000(3)
O5A 0.040(3) 0.030(3) 0.029(3) 0.014(2) 0.017(2) 0.006(2)
O6A 0.042(3) 0.026(3) 0.015(3) -0.003(2) 0.004(2) 0.000(2)
O7A 0.027(3) 0.022(3) 0.025(2) -0.006(2) 0.003(2) 0.0034(19)
O8A 0.026(3) 0.043(3) 0.029(3) -0.004(2) 0.007(2) 0.007(2)
C20B 0.074(5) 0.043(4) 0.063(5) -0.004(4) 0.004(5) -0.012(4)
C21B 0.061(6) 0.052(6) 0.063(5) -0.013(5) -0.011(5) -0.001(5)
C22B 0.035(4) 0.051(5) 0.036(4) -0.011(4) -0.002(3) 0.020(4)
C23B 0.044(5) 0.036(5) 0.042(6) 0.005(4) 0.003(4) 0.023(5)
C24B 0.028(4) 0.026(3) 0.048(4) -0.004(3) 0.002(3) 0.012(3)
C25B 0.038(5) 0.032(5) 0.050(5) -0.006(4) 0.000(4) 0.002(4)
C26B 0.032(4) 0.034(4) 0.050(4) 0.014(3) 0.018(3) 0.009(3)
C27B 0.054(6) 0.029(5) 0.058(5) 0.012(5) 0.011(5) -0.001(4)
C28B 0.041(4) 0.042(4) 0.039(4) 0.017(3) 0.012(3) 0.017(3)
C29B 0.037(5) 0.025(4) 0.033(5) 0.003(4) 0.009(4) 0.007(4)
C30B 0.033(4) 0.036(4) 0.035(4) -0.007(3) 0.007(3) -0.006(3)
C31B 0.031(4) 0.030(5) 0.028(4) 0.004(4) -0.001(3) 0.004(4)
C32B 0.042(4) 0.029(4) 0.052(4) 0.007(3) 0.005(3) 0.005(3)
C33B 0.041(5) 0.031(5) 0.048(6) -0.006(4) 0.008(4) -0.004(4)
C34B 0.038(4) 0.055(4) 0.039(4) -0.013(4) 0.003(3) -0.009(4)
C35B 0.035(5) 0.050(6) 0.037(4) 0.002(5) 0.003(4) 0.012(5)
O1B 0.062(4) 0.028(3) 0.051(4) -0.004(3) 0.012(3) 0.001(3)
O2B 0.040(3) 0.047(4) 0.042(3) -0.024(3) -0.005(2) 0.021(3)
O3B 0.037(3) 0.030(3) 0.038(3) 0.002(2) 0.010(3) 0.008(3)
O4B 0.035(3) 0.021(3) 0.041(3) -0.002(3) 0.001(2) 0.007(3)
O5B 0.036(4) 0.041(4) 0.034(4) 0.018(3) 0.014(3) 0.009(3)
O6B 0.037(4) 0.027(4) 0.028(4) 0.001(3) 0.012(3) -0.006(3)
O7B 0.035(4) 0.032(3) 0.029(3) -0.001(3) 0.002(3) 0.012(3)
O8B 0.037(4) 0.041(4) 0.042(4) -0.010(3) 0.012(3) -0.001(3)
Al1 0.0223(5) 0.0229(5) 0.0176(4) 0.0008(4) 0.0041(3) -0.0033(4)
C1 0.0208(15) 0.0210(16) 0.0278(16) -0.0052(12) 0.0062(12) -0.0063(13)
C2 0.0312(18) 0.0243(17) 0.0266(16) 0.0060(14) 0.0145(14) 0.0053(13)
C3 0.0370(19) 0.0246(16) 0.0127(14) 0.0073(14) 0.0069(13) 0.0020(12)
C4 0.044(2) 0.104(3) 0.031(2) 0.019(2) -0.0055(17) -0.018(2)
C5 0.047(2) 0.032(2) 0.048(2) 0.0103(16) 0.0191(17) 0.0139(16)
C6 0.0290(19) 0.054(2) 0.0341(19) 0.0106(16) 0.0029(15) -0.0018(16)
C7 0.055(3) 0.068(3) 0.196(6) -0.028(2) 0.042(3) 0.011(3)
C8 0.092(4) 0.048(3) 0.120(4) -0.020(2) -0.011(3) -0.039(3)
C9 0.086(3) 0.022(2) 0.100(3) 0.0053(19) 0.053(3) 0.013(2)
C10 0.0304(17) 0.0184(16) 0.0183(15) 0.0000(13) -0.0038(13) -0.0004(12)
C11 0.043(2) 0.0190(17) 0.0385(19) 0.0026(14) -0.0127(16) 0.0046(14)
C12 0.046(2) 0.0151(16) 0.0218(16) 0.0021(13) -0.0045(14) 0.0014(12)
C13 0.0263(18) 0.045(2) 0.0304(17) 0.0012(14) -0.0025(14) 0.0028(15)
C14 0.058(3) 0.0173(18) 0.055(2) -0.0033(16) -0.028(2) -0.0016(16)
C15 0.066(3) 0.031(2) 0.040(2) 0.0033(17) -0.0275(18) -0.0050(16)
C16 0.060(2) 0.0161(17) 0.0345(19) 0.0033(15) -0.0202(17) 0.0042(14)
C17 0.044(2) 0.0264(19) 0.060(2) 0.0083(16) -0.0250(19) -0.0094(17)
C18 0.029(2) 0.050(2) 0.049(2) 0.0047(16) -0.0091(16) 0.0003(18)
C19 0.042(2) 0.044(2) 0.071(3) -0.0114(18) -0.026(2) 0.0169(19)
K1 0.0443(5) 0.0479(5) 0.0279(4) 0.0071(4) 0.0228(3) 0.0088(3)
N1 0.0241(13) 0.0218(13) 0.0128(11) 0.0020(10) 0.0022(10) -0.0011(10)
Si1 0.0230(5) 0.0394(5) 0.0223(4) 0.0050(4) 0.0010(4) -0.0035(4)
Si2 0.0416(6) 0.0260(5) 0.0927(9) -0.0155(5) 0.0237(6) -0.0097(5)

loop_
_atom_type_symbol
_atom_type_description
_atom_type_scat_dispersion_real
_atom_type_scat_dispersion_imag
_atom_type_scat_source
C C 0.0033 0.0016 'International Tables Vol C Tables 4.2.6.8 and 6.1.1.4'
H H 0.0000 0.0000 'International Tables Vol C Tables 4.2.6.8 and 6.1.1.4'
Al Al 0.0645 0.0514 'International Tables Vol C Tables 4.2.6.8 and 6.1.1.4'
K K 0.2009 0.2494 'International Tables Vol C Tables 4.2.6.8 and 6.1.1.4'
N N 0.0061 0.0033 'International Tables Vol C Tables 4.2.6.8 and 6.1.1.4'
O O 0.0106 0.0060 'International Tables Vol C Tables 4.2.6.8 and 6.1.1.4'
Si Si 0.0817 0.0704 'International Tables Vol C Tables 4.2.6.8 and 6.1.1.4'

loop_
_geom_angle_atom_site_label_1
_geom_angle_atom_site_label_2
_geom_angle_atom_site_label_3
_geom_angle_site_symmetry_1
_geom_angle_site_symmetry_3
_geom_angle
_geom_angle_publ_flag
O1A C20A C21A . . 112.3(8) ?
O1A C20A H20A . . 109.1 ?
C21A C20A H20A . . 109.1 ?
O1A C20A H20B . . 109.1 ?
C21A C20A H20B . . 109.1 ?
H20A C20A H20B . . 107.9 ?
O2A C21A C20A . . 106.1(7) ?
O2A C21A H21A . . 110.5 ?
C20A C21A H21A . . 110.5 ?
O2A C21A H21B . . 110.5 ?
C20A C21A H21B . . 110.5 ?
H21A C21A H21B . . 108.7 ?
O2A C22A C23A . . 111.5(12) ?
O2A C22A K1 . . 47.0(5) ?
C23A C22A K1 . . 79.2(7) ?
O2A C22A H22A . . 109.3 ?
C23A C22A H22A . . 109.3 ?
K1 C22A H22A . . 155.2 ?
O2A C22A H22B . . 109.3 ?
C23A C22A H22B . . 109.3 ?
K1 C22A H22B . . 90.1 ?
H22A C22A H22B . . 108.0 ?
O3A C23A C22A . . 111.0(9) ?
O3A C23A H23A . . 109.4 ?
C22A C23A H23A . . 109.4 ?
O3A C23A H23B . . 109.4 ?
C22A C23A H23B . . 109.4 ?
H23A C23A H23B . . 108.0 ?
O3A C24A C25A . . 113.3(8) ?
O3A C24A K1 . . 48.6(4) ?
C25A C24A K1 . . 85.4(6) ?
O3A C24A H24A . . 108.9 ?
C25A C24A H24A . . 108.9 ?
K1 C24A H24A . . 157.4 ?
O3A C24A H24B . . 108.9 ?
C25A C24A H24B . . 108.9 ?
K1 C24A H24B . . 82.7 ?
H24A C24A H24B . . 107.7 ?
O4A C25A C24A . . 108.9(8) ?
O4A C25A H25A . . 109.9 ?
C24A C25A H25A . . 109.9 ?
O4A C25A H25B . . 109.9 ?
C24A C25A H25B . . 109.9 ?
H25A C25A H25B . . 108.3 ?
O4A C26A C27A . . 109.0(10) ?
O4A C26A H26A . . 109.9 ?
C27A C26A H26A . . 109.9 ?
O4A C26A H26B . . 109.9 ?
C27A C26A H26B . . 109.9 ?
H26A C26A H26B . . 108.3 ?
O1A C27A C26A . . 106.6(9) ?
O1A C27A H27A . . 110.4 ?
C26A C27A H27A . . 110.4 ?
O1A C27A H27B . . 110.4 ?
C26A C27A H27B . . 110.4 ?
H27A C27A H27B . . 108.6 ?
O5A C28A C29A . . 112.9(8) ?
O5A C28A K1 . . 45.8(4) ?
C29A C28A K1 . . 81.9(5) ?
O5A C28A H28A . . 109.0 ?
C29A C28A H28A . . 109.0 ?
K1 C28A H28A . . 89.7 ?
O5A C28A H28B . . 109.0 ?
C29A C28A H28B . . 109.0 ?
K1 C28A H28B . . 154.0 ?
H28A C28A H28B . . 107.8 ?
O6A C29A C28A . . 109.0(6) ?
O6A C29A H29A . . 109.9 ?
C28A C29A H29A . . 109.9 ?
O6A C29A H29B . . 109.9 ?
C28A C29A H29B . . 109.9 ?
H29A C29A H29B . . 108.3 ?
O6A C30A C31A . . 113.8(8) ?
O6A C30A K1 . . 48.8(5) ?
C31A C30A K1 . . 84.7(5) ?
O6A C30A H30A . . 108.8 ?
C31A C30A H30A . . 108.8 ?
K1 C30A H30A . . 83.5 ?
O6A C30A H30B . . 108.8 ?
C31A C30A H30B . . 108.8 ?
K1 C30A H30B . . 157.6 ?
H30A C30A H30B . . 107.7 ?
O7A C31A C30A . . 106.9(6) ?
O7A C31A H31A . . 110.3 ?
C30A C31A H31A . . 110.3 ?
O7A C31A H31B . . 110.3 ?
C30A C31A H31B . . 110.3 ?
H31A C31A H31B . . 108.6 ?
O7A C32A C33A . . 110.0(10) ?
O7A C32A K1 . . 46.7(5) ?
C33A C32A K1 . . 81.0(7) ?
O7A C32A H32A . . 109.7 ?
C33A C32A H32A . . 109.7 ?
K1 C32A H32A . . 87.0 ?
O7A C32A H32B . . 109.7 ?
C33A C32A H32B . . 109.7 ?
K1 C32A H32B . . 156.1 ?
H32A C32A H32B . . 108.2 ?
O8A C33A C32A . . 108.9(8) ?
O8A C33A H33A . . 109.9 ?
C32A C33A H33A . . 109.9 ?
O8A C33A H33B . . 109.9 ?
C32A C33A H33B . . 109.9 ?
H33A C33A H33B . . 108.3 ?
O8A C34A C35A . . 112.5(8) ?
O8A C34A K1 . . 46.3(5) ?
C35A C34A K1 . . 82.7(6) ?
O8A C34A H34A . . 109.1 ?
C35A C34A H34A . . 109.1 ?
K1 C34A H34A . . 87.8 ?
O8A C34A H34B . . 109.1 ?
C35A C34A H34B . . 109.1 ?
K1 C34A H34B . . 155.1 ?
H34A C34A H34B . . 107.8 ?
O5A C35A C34A . . 110.1(7) ?
O5A C35A H35A . . 109.6 ?
C34A C35A H35A . . 109.6 ?
O5A C35A H35B . . 109.6 ?
C34A C35A H35B . . 109.6 ?
H35A C35A H35B . . 108.2 ?
C20A O1A C27A . . 111.1(7) ?
C20A O1A K1 . . 109.9(5) ?
C27A O1A K1 . . 120.5(6) ?
C21A O2A C22A . . 107.8(9) ?
C21A O2A K1 . . 121.9(5) ?
C22A O2A K1 . . 110.3(6) ?
C23A O3A C24A . . 114.4(7) ?
C23A O3A K1 . . 120.3(5) ?
C24A O3A K1 . . 108.0(6) ?
C25A O4A C26A . . 114.9(9) ?
C25A O4A K1 . . 116.6(5) ?
C26A O4A K1 . . 115.0(6) ?
C28A O5A C35A . . 111.5(7) ?
C28A O5A K1 . . 112.8(5) ?
C35A O5A K1 . . 117.3(4) ?
C30A O6A C29A . . 114.3(7) ?
C30A O6A K1 . . 108.9(5) ?
C29A O6A K1 . . 116.0(4) ?
C31A O7A C32A . . 113.9(7) ?
C31A O7A K1 . . 117.8(4) ?
C32A O7A K1 . . 110.8(6) ?
C34A O8A C33A . . 112.3(7) ?
C34A O8A K1 . . 111.9(6) ?
C33A O8A K1 . . 116.9(4) ?
O1B C20B C21B . . 108.8(11) ?
O1B C20B H20C . . 109.9 ?
C21B C20B H20C . . 109.9 ?
O1B C20B H20D . . 109.9 ?
C21B C20B H20D . . 109.9 ?
H20C C20B H20D . . 108.3 ?
O2B C21B C20B . . 110.8(11) ?
O2B C21B H21C . . 109.5 ?
C20B C21B H21C . . 109.5 ?
O2B C21B H21D . . 109.5 ?
C20B C21B H21D . . 109.5 ?
H21C C21B H21D . . 108.1 ?
O2B C22B C23B . . 107.8(11) ?
O2B C22B H22C . . 110.1 ?
C23B C22B H22C . . 110.1 ?
O2B C22B H22D . . 110.1 ?
C23B C22B H22D . . 110.1 ?
H22C C22B H22D . . 108.5 ?
O3B C23B C22B . . 113.5(14) ?
O3B C23B K1 . . 52.9(8) ?
C22B C23B K1 . . 81.8(8) ?
O3B C23B H23C . . 108.9 ?
C22B C23B H23C . . 108.9 ?
K1 C23B H23C . . 81.6 ?
O3B C23B H23D . . 108.9 ?
C22B C23B H23D . . 108.9 ?
K1 C23B H23D . . 161.8 ?
H23C C23B H23D . . 107.7 ?
O3B C24B C25B . . 110.3(7) ?
O3B C24B H24C . . 109.6 ?
C25B C24B H24C . . 109.6 ?
O3B C24B H24D . . 109.6 ?
C25B C24B H24D . . 109.6 ?
H24C C24B H24D . . 108.1 ?
O4B C25B C24B . . 110.9(10) ?
O4B C25B H25C . . 109.5 ?
C24B C25B H25C . . 109.5 ?
O4B C25B H25D . . 109.5 ?
C24B C25B H25D . . 109.5 ?
H25C C25B H25D . . 108.0 ?
O4B C26B C27B . . 108.5(10) ?
O4B C26B H26C . . 110.0 ?
C27B C26B H26C . . 110.0 ?
O4B C26B H26D . . 110.0 ?
C27B C26B H26D . . 110.0 ?
H26C C26B H26D . . 108.4 ?
O1B C27B C26B . . 114.7(14) ?
O1B C27B K1 . . 42.5(8) ?
C26B C27B K1 . . 85.7(9) ?
O1B C27B H27C . . 108.6 ?
C26B C27B H27C . . 108.6 ?
K1 C27B H27C . . 91.1 ?
O1B C27B H27D . . 108.6 ?
C26B C27B H27D . . 108.6 ?
K1 C27B H27D . . 150.5 ?
H27C C27B H27D . . 107.6 ?
O5B C28B C29B . . 109.5(8) ?
O5B C28B H28C . . 109.8 ?
C29B C28B H28C . . 109.8 ?
O5B C28B H28D . . 109.8 ?
C29B C28B H28D . . 109.8 ?
H28C C28B H28D . . 108.2 ?
O6B C29B C28B . . 112.0(10) ?
O6B C29B K1 . . 48.9(5) ?
C28B C29B K1 . . 82.4(6) ?
O6B C29B H29C . . 109.2 ?
C28B C29B H29C . . 109.2 ?
K1 C29B H29C . . 158.1 ?
O6B C29B H29D . . 109.2 ?
C28B C29B H29D . . 109.2 ?
K1 C29B H29D . . 84.4 ?
H29C C29B H29D . . 107.9 ?
O6B C30B C31B . . 108.2(8) ?
O6B C30B H30C . . 110.1 ?
C31B C30B H30C . . 110.1 ?
O6B C30B H30D . . 110.1 ?
C31B C30B H30D . . 110.1 ?
H30C C30B H30D . . 108.4 ?
O7B C31B C30B . . 112.4(9) ?
O7B C31B H31C . . 109.1 ?
C30B C31B H31C . . 109.1 ?
O7B C31B H31D . . 109.1 ?
C30B C31B H31D . . 109.1 ?
H31C C31B H31D . . 107.9 ?
O7B C32B C33B . . 105.5(10) ?
O7B C32B H32C . . 110.6 ?
C33B C32B H32C . . 110.6 ?
O7B C32B H32D . . 110.6 ?
C33B C32B H32D . . 110.6 ?
H32C C32B H32D . . 108.8 ?
O8B C33B C32B . . 118.1(14) ?
O8B C33B K1 . . 49.4(8) ?
C32B C33B K1 . . 88.0(9) ?
O8B C33B H33C . . 107.8 ?
C32B C33B H33C . . 107.8 ?
K1 C33B H33C . . 157.1 ?
O8B C33B H33D . . 107.8 ?
C32B C33B H33D . . 107.8 ?
K1 C33B H33D . . 82.5 ?
H33C C33B H33D . . 107.1 ?
O8B C34B C35B . . 106.4(10) ?
O8B C34B H34C . . 110.4 ?
C35B C34B H34C . . 110.4 ?
O8B C34B H34D . . 110.4 ?
C35B C34B H34D . . 110.4 ?
H34C C34B H34D . . 108.6 ?
O5B C35B C34B . . 113.9(11) ?
O5B C35B K1 . . 48.6(7) ?
C34B C35B K1 . . 84.6(7) ?
O5B C35B H35C . . 108.8 ?
C34B C35B H35C . . 108.8 ?
K1 C35B H35C . . 157.4 ?
O5B C35B H35D . . 108.8 ?
C34B C35B H35D . . 108.8 ?
K1 C35B H35D . . 83.9 ?
H35C C35B H35D . . 107.7 ?
C27B O1B C20B . . 109.5(12) ?
C27B O1B K1 . . 118.3(10) ?
C20B O1B K1 . . 115.6(6) ?
C21B O2B C22B . . 113.8(10) ?
C21B O2B K1 . . 113.0(8) ?
C22B O2B K1 . . 119.1(6) ?
C23B O3B C24B . . 117.0(12) ?
C23B O3B K1 . . 105.5(10) ?
C24B O3B K1 . . 118.9(4) ?
C25B O4B C26B . . 111.8(9) ?
C25B O4B K1 . . 115.7(7) ?
C26B O4B K1 . . 116.2(5) ?
C35B O5B C28B . . 114.8(11) ?
C35B O5B K1 . . 109.3(8) ?
C28B O5B K1 . . 119.6(5) ?
C30B O6B C29B . . 112.4(9) ?
C30B O6B K1 . . 121.4(5) ?
C29B O6B K1 . . 108.3(6) ?
C32B O7B C31B . . 112.3(9) ?
C32B O7B K1 . . 117.0(5) ?
C31B O7B K1 . . 109.5(6) ?
C33B O8B C34B . . 113.0(11) ?
C33B O8B K1 . . 108.5(9) ?
C34B O8B K1 . . 117.9(5) ?
N1 Al1 C1 . . 86.79(10) ?
C2 C1 Si1 . . 107.31(19) ?
C2 C1 Si2 . . 109.84(19) ?
Si1 C1 Si2 . . 121.07(15) ?
C2 C1 Al1 . . 102.78(18) ?
Si1 C1 Al1 . . 109.18(13) ?
Si2 C1 Al1 . . 105.16(13) ?
C3 C2 C1 . . 118.0(2) ?
C3 C2 H2 . . 121.0 ?
C1 C2 H2 . . 121.0 ?
C2 C3 N1 . . 120.2(3) ?
C2 C3 H3 . . 119.9 ?
N1 C3 H3 . . 119.9 ?
Si1 C4 H4A . . 109.5 ?
Si1 C4 H4B . . 109.5 ?
H4A C4 H4B . . 109.5 ?
Si1 C4 H4C . . 109.5 ?
H4A C4 H4C . . 109.5 ?
H4B C4 H4C . . 109.5 ?
Si1 C5 H5A . . 109.5 ?
Si1 C5 H5B . . 109.5 ?
H5A C5 H5B . . 109.5 ?
Si1 C5 H5C . . 109.5 ?
H5A C5 H5C . . 109.5 ?
H5B C5 H5C . . 109.5 ?
Si1 C6 H6A . . 109.5 ?
Si1 C6 H6B . . 109.5 ?
H6A C6 H6B . . 109.5 ?
Si1 C6 H6C . . 109.5 ?
H6A C6 H6C . . 109.5 ?
H6B C6 H6C . . 109.5 ?
Si2 C7 H7A . . 109.5 ?
Si2 C7 H7B . . 109.5 ?
H7A C7 H7B . . 109.5 ?
Si2 C7 H7C . . 109.5 ?
H7A C7 H7C . . 109.5 ?
H7B C7 H7C . . 109.5 ?
Si2 C8 H8A . . 109.5 ?
Si2 C8 H8B . . 109.5 ?
H8A C8 H8B . . 109.5 ?
Si2 C8 H8C . . 109.5 ?
H8A C8 H8C . . 109.5 ?
H8B C8 H8C . . 109.5 ?
Si2 C9 H9A . . 109.5 ?
Si2 C9 H9B . . 109.5 ?
H9A C9 H9B . . 109.5 ?
Si2 C9 H9C . . 109.5 ?
H9A C9 H9C . . 109.5 ?
H9B C9 H9C . . 109.5 ?
N1 C10 C13 . . 109.7(2) ?
N1 C10 C12 . . 111.3(2) ?
C13 C10 C12 . . 108.1(2) ?
N1 C10 C11 . . 111.8(2) ?
C13 C10 C11 . . 107.6(2) ?
C12 C10 C11 . . 108.2(2) ?
C14 C11 C10 . . 110.5(2) ?
C14 C11 H11A . . 109.6 ?
C10 C11 H11A . . 109.6 ?
C14 C11 H11B . . 109.6 ?
C10 C11 H11B . . 109.6 ?
H11A C11 H11B . . 108.1 ?
C16 C12 C10 . . 111.0(3) ?
C16 C12 H12A . . 109.4 ?
C10 C12 H12A . . 109.4 ?
C16 C12 H12B . . 109.4 ?
C10 C12 H12B . . 109.4 ?
H12A C12 H12B . . 108.0 ?
C10 C13 C18 . . 111.5(3) ?
C10 C13 H13A . . 109.3 ?
C18 C13 H13A . . 109.3 ?
C10 C13 H13B . . 109.3 ?
C18 C13 H13B . . 109.3 ?
H13A C13 H13B . . 108.0 ?
C19 C14 C15 . . 109.4(3) ?
C19 C14 C11 . . 109.8(3) ?
C15 C14 C11 . . 109.5(3) ?
C19 C14 H14 . . 109.4 ?
C15 C14 H14 . . 109.4 ?
C11 C14 H14 . . 109.4 ?
C14 C15 C16 . . 109.4(3) ?
C14 C15 H15A . . 109.8 ?
C16 C15 H15A . . 109.8 ?
C14 C15 H15B . . 109.8 ?
C16 C15 H15B . . 109.8 ?
H15A C15 H15B . . 108.2 ?
C17 C16 C15 . . 109.4(3) ?
C17 C16 C12 . . 109.3(3) ?
C15 C16 C12 . . 109.5(3) ?
C17 C16 H16 . . 109.5 ?
C15 C16 H16 . . 109.5 ?
C12 C16 H16 . . 109.5 ?
C16 C17 C18 . . 109.7(3) ?
C16 C17 H17A . . 109.7 ?
C18 C17 H17A . . 109.7 ?
C16 C17 H17B . . 109.7 ?
C18 C17 H17B . . 109.7 ?
H17A C17 H17B . . 108.2 ?
C19 C18 C17 . . 109.6(3) ?
C19 C18 C13 . . 109.1(3) ?
C17 C18 C13 . . 109.2(3) ?
C19 C18 H18 . . 109.6 ?
C17 C18 H18 . . 109.6 ?
C13 C18 H18 . . 109.6 ?
C14 C19 C18 . . 109.5(3) ?
C14 C19 H19A . . 109.8 ?
C18 C19 H19A . . 109.8 ?
C14 C19 H19B . . 109.8 ?
C18 C19 H19B . . 109.8 ?
H19A C19 H19B . . 108.2 ?
O2B K1 O1B . . 64.4(2) ?
O3A K1 O8A . . 79.36(15) ?
O3A K1 O5A . . 136.43(17) ?
O8A K1 O5A . . 62.98(16) ?
O2B K1 O5B . . 159.0(2) ?
O1B K1 O5B . . 104.7(2) ?
O3A K1 O7A . . 86.13(14) ?
O8A K1 O7A . . 63.14(15) ?
O5A K1 O7A . . 94.98(17) ?
O3A K1 O2A . . 63.26(17) ?
O8A K1 O2A . . 133.61(17) ?
O5A K1 O2A . . 160.28(18) ?
O7A K1 O2A . . 86.75(16) ?
O3A K1 O6A . . 146.46(16) ?
O8A K1 O6A . . 94.84(17) ?
O5A K1 O6A . . 62.70(17) ?
O7A K1 O6A . . 62.35(16) ?
O2A K1 O6A . . 101.46(16) ?
O2B K1 O6B . . 103.1(2) ?
O1B K1 O6B . . 108.8(2) ?
O5B K1 O6B . . 62.0(2) ?
O2B K1 O8B . . 136.7(2) ?
O1B K1 O8B . . 147.2(2) ?
O5B K1 O8B . . 62.1(2) ?
O6B K1 O8B . . 91.7(2) ?
O3A K1 O4A . . 62.63(16) ?
O8A K1 O4A . . 93.81(15) ?
O5A K1 O4A . . 97.23(17) ?
O7A K1 O4A . . 144.88(16) ?
O2A K1 O4A . . 92.42(15) ?
O6A K1 O4A . . 150.85(17) ?
C3 N1 C10 . . 116.9(2) ?
C3 N1 Al1 . . 112.17(18) ?
C10 N1 Al1 . . 130.73(17) ?
C1 Si1 C5 . . 109.50(14) ?
C1 Si1 C4 . . 113.69(16) ?
C5 Si1 C4 . . 107.20(18) ?
C1 Si1 C6 . . 112.70(14) ?
C5 Si1 C6 . . 105.96(15) ?
C4 Si1 C6 . . 107.36(15) ?
C1 Si2 C9 . . 109.71(16) ?
C1 Si2 C7 . . 114.19(17) ?
C9 Si2 C7 . . 105.7(2) ?
C1 Si2 C8 . . 113.10(17) ?
C9 Si2 C8 . . 107.2(2) ?
C7 Si2 C8 . . 106.5(2) ?

loop_
_geom_bond_atom_site_label_1
_geom_bond_atom_site_label_2
_geom_bond_site_symmetry_2
_geom_bond_distance
_geom_bond_publ_flag
C20A O1A . 1.366(13) ?
C20A C21A . 1.612(14) ?
C20A H20A . 0.99 ?
C20A H20B . 0.99 ?
C21A O2A . 1.395(9) ?
C21A H21A . 0.99 ?
C21A H21B . 0.99 ?
C22A O2A . 1.443(18) ?
C22A C23A . 1.558(18) ?
C22A K1 . 3.512(17) ?
C22A H22A . 0.99 ?
C22A H22B . 0.99 ?
C23A O3A . 1.365(9) ?
C23A H23A . 0.99 ?
C23A H23B . 0.99 ?
C24A O3A . 1.422(12) ?
C24A C25A . 1.519(14) ?
C24A K1 . 3.396(11) ?
C24A H24A . 0.99 ?
C24A H24B . 0.99 ?
C25A O4A . 1.358(10) ?
C25A H25A . 0.99 ?
C25A H25B . 0.99 ?
C26A O4A . 1.409(17) ?
C26A C27A . 1.608(16) ?
C26A H26A . 0.99 ?
C26A H26B . 0.99 ?
C27A O1A . 1.390(10) ?
C27A H27A . 0.99 ?
C27A H27B . 0.99 ?
C28A O5A . 1.382(12) ?
C28A C29A . 1.525(10) ?
C28A K1 . 3.496(11) ?
C28A H28A . 0.99 ?
C28A H28B . 0.99 ?
C29A O6A . 1.433(8) ?
C29A H29A . 0.99 ?
C29A H29B . 0.99 ?
C30A O6A . 1.380(11) ?
C30A C31A . 1.519(10) ?
C30A K1 . 3.449(10) ?
C30A H30A . 0.99 ?
C30A H30B . 0.99 ?
C31A O7A . 1.441(8) ?
C31A H31A . 0.99 ?
C31A H31B . 0.99 ?
C32A O7A . 1.440(15) ?
C32A C33A . 1.531(12) ?
C32A K1 . 3.514(16) ?
C32A H32A . 0.99 ?
C32A H32B . 0.99 ?
C33A O8A . 1.443(9) ?
C33A H33A . 0.99 ?
C33A H33B . 0.99 ?
C34A O8A . 1.394(13) ?
C34A C35A . 1.528(11) ?
C34A K1 . 3.486(14) ?
C34A H34A . 0.99 ?
C34A H34B . 0.99 ?
C35A O5A . 1.452(9) ?
C35A H35A . 0.99 ?
C35A H35B . 0.99 ?
O1A K1 . 2.846(6) ?
O2A K1 . 2.740(6) ?
O3A K1 . 2.676(4) ?
O4A K1 . 2.788(5) ?
O5A K1 . 2.719(6) ?
O6A K1 . 2.745(7) ?
O7A K1 . 2.735(5) ?
O8A K1 . 2.717(6) ?
C20B O1B . 1.445(13) ?
C20B C21B . 1.610(17) ?
C20B H20C . 0.99 ?
C20B H20D . 0.99 ?
C21B O2B . 1.319(16) ?
C21B H21C . 0.99 ?
C21B H21D . 0.99 ?
C22B O2B . 1.454(10) ?
C22B C23B . 1.556(19) ?
C22B H22C . 0.99 ?
C22B H22D . 0.99 ?
C23B O3B . 1.309(18) ?
C23B K1 . 3.425(19) ?
C23B H23C . 0.99 ?
C23B H23D . 0.99 ?
C24B O3B . 1.455(10) ?
C24B C25B . 1.503(16) ?
C24B H24C . 0.99 ?
C24B H24D . 0.99 ?
C25B O4B . 1.409(17) ?
C25B H25C . 0.99 ?
C25B H25D . 0.99 ?
C26B O4B . 1.446(10) ?
C26B C27B . 1.541(19) ?
C26B H26C . 0.99 ?
C26B H26D . 0.99 ?
C27B O1B . 1.302(17) ?
C27B K1 . 3.49(2) ?
C27B H27C . 0.99 ?
C27B H27D . 0.99 ?
C28B O5B . 1.387(11) ?
C28B C29B . 1.529(13) ?
C28B H28C . 0.99 ?
C28B H28D . 0.99 ?
C29B O6B . 1.422(13) ?
C29B K1 . 3.489(13) ?
C29B H29C . 0.99 ?
C29B H29D . 0.99 ?
C30B O6B . 1.397(10) ?
C30B C31B . 1.513(13) ?
C30B H30C . 0.99 ?
C30B H30D . 0.99 ?
C31B O7B . 1.429(14) ?
C31B H31C . 0.99 ?
C31B H31D . 0.99 ?
C32B O7B . 1.395(10) ?
C32B C33B . 1.510(16) ?
C32B H32C . 0.99 ?
C32B H32D . 0.99 ?
C33B O8B . 1.379(18) ?
C33B K1 . 3.47(2) ?
C33B H33C . 0.99 ?
C33B H33D . 0.99 ?
C34B O8B . 1.382(11) ?
C34B C35B . 1.568(16) ?
C34B H34C . 0.99 ?
C34B H34D . 0.99 ?
C35B O5B . 1.367(16) ?
C35B K1 . 3.432(18) ?
C35B H35C . 0.99 ?
C35B H35D . 0.99 ?
O1B K1 . 2.680(6) ?
O2B K1 . 2.612(6) ?
O3B K1 . 2.834(6) ?
O4B K1 . 2.836(6) ?
O5B K1 . 2.727(8) ?
O6B K1 . 2.771(8) ?
O7B K1 . 2.894(7) ?
O8B K1 . 2.780(7) ?
Al1 N1 . 1.895(2) ?
Al1 C1 . 2.096(3) ?
C1 C2 . 1.512(4) ?
C1 Si1 . 1.839(3) ?
C1 Si2 . 1.842(3) ?
C2 C3 . 1.332(4) ?
C2 H2 . 0.95 ?
C3 N1 . 1.393(3) ?
C3 H3 . 0.95 ?
C4 Si1 . 1.882(3) ?
C4 H4A . 0.98 ?
C4 H4B . 0.98 ?
C4 H4C . 0.98 ?
C5 Si1 . 1.877(3) ?
C5 H5A . 0.98 ?
C5 H5B . 0.98 ?
C5 H5C . 0.98 ?
C6 Si1 . 1.888(3) ?
C6 H6A . 0.98 ?
C6 H6B . 0.98 ?
C6 H6C . 0.98 ?
C7 Si2 . 1.882(4) ?
C7 H7A . 0.98 ?
C7 H7B . 0.98 ?
C7 H7C . 0.98 ?
C8 Si2 . 1.885(4) ?
C8 H8A . 0.98 ?
C8 H8B . 0.98 ?
C8 H8C . 0.98 ?
C9 Si2 . 1.878(4) ?
C9 H9A . 0.98 ?
C9 H9B . 0.98 ?
C9 H9C . 0.98 ?
C10 N1 . 1.473(3) ?
C10 C13 . 1.524(4) ?
C10 C12 . 1.535(4) ?
C10 C11 . 1.545(4) ?
C11 C14 . 1.538(4) ?
C11 H11A . 0.99 ?
C11 H11B . 0.99 ?
C12 C16 . 1.535(4) ?
C12 H12A . 0.99 ?
C12 H12B . 0.99 ?
C13 C18 . 1.537(4) ?
C13 H13A . 0.99 ?
C13 H13B . 0.99 ?
C14 C19 . 1.517(5) ?
C14 C15 . 1.526(5) ?
C14 H14 . 1.0 ?
C15 C16 . 1.526(4) ?
C15 H15A . 0.99 ?
C15 H15B . 0.99 ?
C16 C17 . 1.514(5) ?
C16 H16 . 1.0 ?
C17 C18 . 1.524(5) ?
C17 H17A . 0.99 ?
C17 H17B . 0.99 ?
C18 C19 . 1.522(5) ?
C18 H18 . 1.0 ?
C19 H19A . 0.99 ?
C19 H19B . 0.99 ?
